data_1506789
loop_
_publ_author_name
'Frigoli, Samuele'
'Fuganti, Claudio'
'Malpezzi, Luciana'
'Serra, Stefano'

_publ_section_title
;
 A Practical and Efficient Process for the Preparation of Tazarotene
;
_journal_issue 5
_journal_name_full 'Organic Process Research &amp; Development'
_journal_page_first 646
_journal_paper_doi 10.1021/op050080x
_journal_volume 9
_journal_year 2005
_chemical_formula_moiety 'C21 H21 N O2 S'
_chemical_formula_sum 'C21 H21 N O2 S'
_chemical_formula_weight 351.45
_chemical_melting_point 108&#x00B0;C
_chemical_name_common tazarotene
_chemical_name_systematic
;
 6-(2-(4,4-dimethyl-thiochroman-6yl)ethynyl)-nicotinic acid ethyl ester
;
_space_group_IT_number 14
_symmetry_cell_setting monoclinic
_symmetry_space_group_name_Hall '-P 2yn'
_symmetry_space_group_name_H-M 'P 1 21/n 1'
_atom_sites_solution_hydrogens geom
_atom_sites_solution_primary direct
_atom_sites_solution_secondary difmap
_audit_creation_method SHELXL-97
_cell_angle_alpha 90.00
_cell_angle_beta 95.980(7)
_cell_angle_gamma 90.00
_cell_formula_units_Z 4
_cell_length_a 8.8790(10)
_cell_length_b 9.4160(10)
_cell_length_c 22.361(2)
_cell_measurement_reflns_used 63
_cell_measurement_temperature 293(2)
_cell_measurement_theta_max 35.0
_cell_measurement_theta_min 5.6
_cell_volume 1859.3(3)
_computing_cell_refinement 'XSCANS (Siemens, 1996)'
_computing_data_collection 'XSCANS (Siemens, 1996)'
_computing_data_reduction 'XSCANS (Siemens, 1996)'
_computing_molecular_graphics 'SHELXTL/NT (Sheldrick, 1999)'
_computing_publication_material 'SHELXL-97 (Sheldrick, 1997)'
_computing_structure_refinement 'SHELXL-97 (Sheldrick, 1997)'
_computing_structure_solution 'SIR97 (Altomare et al., 1999)'
_diffrn_ambient_temperature 293(2)
_diffrn_measured_fraction_theta_full 0.974
_diffrn_measured_fraction_theta_max 0.974
_diffrn_measurement_device_type 'Siemens P4'
_diffrn_measurement_method \q/2\q
_diffrn_radiation_monochromator graphite
_diffrn_radiation_source 'fine-focus sealed tube'
_diffrn_radiation_type CuK\a
_diffrn_radiation_wavelength 1.54179
_diffrn_reflns_av_R_equivalents 0.0849
_diffrn_reflns_av_sigmaI/netI 0.0547
_diffrn_reflns_limit_h_max 10
_diffrn_reflns_limit_h_min -2
_diffrn_reflns_limit_k_max 11
_diffrn_reflns_limit_k_min -2
_diffrn_reflns_limit_l_max 26
_diffrn_reflns_limit_l_min -26
_diffrn_reflns_number 5182
_diffrn_reflns_theta_full 65.00
_diffrn_reflns_theta_max 65.00
_diffrn_reflns_theta_min 3.98
_diffrn_standards_decay_% '< 0.5'
_diffrn_standards_interval_count 200
_diffrn_standards_number 3
_exptl_absorpt_coefficient_mu 1.646
_exptl_absorpt_correction_type 'not applied'
_exptl_crystal_colour orange
_exptl_crystal_density_diffrn 1.256
_exptl_crystal_density_method 'not measured'
_exptl_crystal_description prism
_exptl_crystal_F_000 744
_exptl_crystal_size_max '0.6 mm'
_exptl_crystal_size_mid '0.4 mm'
_exptl_crystal_size_min '0.2 mm'
_refine_diff_density_max 0.322
_refine_diff_density_min -0.409
_refine_diff_density_rms 0.059
_refine_ls_extinction_coef 0.0074(11)
_refine_ls_extinction_expression Fc^*^=kFc[1+0.001xFc^2^\l^3^/sin(2\q)]^-1/4^
_refine_ls_extinction_method SHELXL
_refine_ls_goodness_of_fit_ref 1.057
_refine_ls_hydrogen_treatment mixed
_refine_ls_matrix_type full
_refine_ls_number_parameters 277
_refine_ls_number_reflns 3089
_refine_ls_number_restraints 1
_refine_ls_restrained_S_all 1.057
_refine_ls_R_factor_all 0.0644
_refine_ls_R_factor_gt 0.0592
_refine_ls_shift/su_max 0.010
_refine_ls_shift/su_mean 0.001
_refine_ls_structure_factor_coef Fsqd
_refine_ls_weighting_details 'calc w=1/[\s^2^(Fo^2^)+(0.0996P)^2^+0.4687P] where P=(Fo^2^+2Fc^2^)/3'
_refine_ls_weighting_scheme calc
_refine_ls_wR_factor_gt 0.1585
_refine_ls_wR_factor_ref 0.1648
_reflns_number_gt 2765
_reflns_number_total 3089
_reflns_threshold_expression >2sigma(I)
_cod_data_source_file op050080xsi20050525_094640.cif
_cod_data_source_block tazar
_cod_original_sg_symbol_H-M P21/n
_cod_database_code 1506789

loop_
_symmetry_equiv_pos_as_xyz
'x, y, z'
'-x+1/2, y+1/2, -z+1/2'
'-x, -y, -z'
'x-1/2, -y-1/2, z-1/2'

loop_
_atom_site_label
_atom_site_type_symbol
_atom_site_fract_x
_atom_site_fract_y
_atom_site_fract_z
_atom_site_U_iso_or_equiv
_atom_site_adp_type
_atom_site_occupancy
_atom_site_symmetry_multiplicity
_atom_site_calc_flag
_atom_site_refinement_flags
S S 1.59575(8) 0.70830(8) 0.31757(3) 0.0783(3) Uani 1 1 d .
O1 O 0.28778(17) 0.19531(17) 0.47727(8) 0.0638(5) Uani 1 1 d .
O2 O 0.36004(19) -0.01296(18) 0.44180(8) 0.0673(5) Uani 1 1 d .
N N 0.7534(2) 0.1723(2) 0.39266(10) 0.0686(6) Uani 1 1 d .
C1 C 1.4448(2) 0.4364(2) 0.24413(9) 0.0473(5) Uani 1 1 d .
C2 C 1.6131(3) 0.4736(3) 0.24667(14) 0.0741(8) Uani 1 1 d .
H21 H 1.668(3) 0.422(4) 0.2867(15) 0.095(10) Uiso 1 1 d .
H22 H 1.658(4) 0.429(4) 0.2089(16) 0.111(12) Uiso 1 1 d .
C3 C 1.6463(4) 0.6302(4) 0.25029(16) 0.0975(12) Uani 1 1 d D
H31 H 1.747(4) 0.641(4) 0.2442(14) 0.088(9) Uiso 1 1 d .
H32 H 1.572(3) 0.643(4) 0.2151(10) 0.110 Uiso 1 1 d D
C4 C 1.4362(2) 0.6106(2) 0.33277(9) 0.0478(5) Uani 1 1 d .
C5 C 1.3681(3) 0.6566(3) 0.38303(10) 0.0592(6) Uani 1 1 d .
H5 H 1.407(3) 0.730(3) 0.4046(11) 0.062(7) Uiso 1 1 d .
C6 C 1.3756(2) 0.4950(2) 0.29899(8) 0.0413(4) Uani 1 1 d .
C7 C 1.2428(2) 0.4356(2) 0.31578(9) 0.0472(5) Uani 1 1 d .
H7 H 1.195(3) 0.353(3) 0.2936(12) 0.067(7) Uiso 1 1 d .
C8 C 1.1728(2) 0.4840(2) 0.36479(10) 0.0521(5) Uani 1 1 d .
C9 C 1.0333(2) 0.4217(3) 0.37880(10) 0.0604(6) Uani 1 1 d .
C10 C 0.9168(2) 0.3708(3) 0.39035(10) 0.0623(6) Uani 1 1 d .
C11 C 0.7776(2) 0.3105(3) 0.40530(9) 0.0539(5) Uani 1 1 d .
C12 C 0.6735(3) 0.3933(3) 0.43218(12) 0.0605(6) Uani 1 1 d .
H12 H 0.699(3) 0.480(4) 0.4359(13) 0.078(9) Uiso 1 1 d .
C13 C 0.5426(2) 0.3317(2) 0.44709(11) 0.0560(5) Uani 1 1 d .
H13 H 0.468(3) 0.389(3) 0.4624(11) 0.069(7) Uiso 1 1 d .
C14 C 0.5165(2) 0.1898(2) 0.43486(8) 0.0465(5) Uani 1 1 d .
C15 C 0.3816(2) 0.1119(2) 0.45066(9) 0.0495(5) Uani 1 1 d .
C16 C 1.2397(3) 0.5955(3) 0.39863(10) 0.0600(6) Uani 1 1 d .
H16 H 1.190(3) 0.626(3) 0.4296(12) 0.075(8) Uiso 1 1 d .
C17 C 1.4396(3) 0.2742(3) 0.24396(13) 0.0680(7) Uani 1 1 d .
H171 H 1.3363 0.2430 0.2423 0.109(11) Uiso 1 1 calc R
H172 H 1.4953 0.2387 0.2800 0.115(13) Uiso 1 1 calc R
H173 H 1.4840 0.2389 0.2095 0.083(8) Uiso 1 1 calc R
C18 C 1.3559(4) 0.4902(4) 0.18740(11) 0.0843(9) Uani 1 1 d .
H181 H 1.2513 0.4650 0.1877 0.082(9) Uiso 1 1 calc R
H182 H 1.3950 0.4482 0.1531 0.104(11) Uiso 1 1 calc R
H183 H 1.3651 0.5917 0.1854 0.104(11) Uiso 1 1 calc R
C19 C 0.6255(3) 0.1158(3) 0.40699(11) 0.0627(6) Uani 1 1 d .
H19 H 0.605(3) 0.020(4) 0.3945(14) 0.085(9) Uiso 1 1 d .
C20 C 0.1479(2) 0.1309(3) 0.49207(12) 0.0657(6) Uani 1 1 d .
H201 H 0.1676 0.0368 0.5087 0.096(10) Uiso 1 1 calc R
H202 H 0.0768 0.1223 0.4563 0.079(8) Uiso 1 1 calc R
C21 C 0.0846(3) 0.2240(4) 0.53686(15) 0.0865(9) Uani 1 1 d .
H211 H -0.0085 0.1838 0.5474 0.104(10) Uiso 1 1 d R
H212 H 0.0657 0.3171 0.5203 0.125(14) Uiso 1 1 d R
H213 H 0.1557 0.2304 0.5722 0.104(11) Uiso 1 1 d R

loop_
_atom_site_aniso_label
_atom_site_aniso_U_11
_atom_site_aniso_U_22
_atom_site_aniso_U_33
_atom_site_aniso_U_23
_atom_site_aniso_U_13
_atom_site_aniso_U_12
S 0.0772(5) 0.0750(5) 0.0855(5) -0.0187(3) 0.0213(3) -0.0403(3)
O1 0.0489(8) 0.0508(9) 0.0955(12) -0.0009(8) 0.0256(8) -0.0045(7)
O2 0.0699(10) 0.0550(10) 0.0781(11) -0.0144(8) 0.0125(8) -0.0118(8)
N 0.0636(12) 0.0700(13) 0.0773(13) -0.0042(11) 0.0308(10) 0.0048(10)
C1 0.0466(10) 0.0485(11) 0.0481(10) -0.0051(8) 0.0108(8) -0.0017(8)
C2 0.0567(14) 0.0852(19) 0.0849(17) -0.0177(15) 0.0292(12) -0.0106(13)
C3 0.089(2) 0.111(3) 0.100(2) -0.026(2) 0.0454(17) -0.056(2)
C4 0.0494(10) 0.0434(10) 0.0503(10) -0.0020(8) 0.0043(8) -0.0048(8)
C5 0.0648(13) 0.0554(13) 0.0577(12) -0.0138(11) 0.0072(10) -0.0022(10)
C6 0.0391(9) 0.0409(10) 0.0443(9) 0.0017(7) 0.0059(7) 0.0007(7)
C7 0.0420(9) 0.0450(11) 0.0554(11) -0.0005(9) 0.0083(8) -0.0031(8)
C8 0.0453(10) 0.0561(12) 0.0567(11) 0.0082(9) 0.0142(8) 0.0056(9)
C9 0.0509(11) 0.0705(15) 0.0624(12) 0.0103(11) 0.0176(9) 0.0059(10)
C10 0.0500(12) 0.0788(16) 0.0610(12) 0.0088(11) 0.0194(9) 0.0037(11)
C11 0.0462(10) 0.0682(14) 0.0488(10) 0.0102(10) 0.0113(8) 0.0020(10)
C12 0.0524(12) 0.0554(13) 0.0766(15) 0.0017(12) 0.0205(10) -0.0037(10)
C13 0.0470(11) 0.0534(12) 0.0704(13) -0.0018(11) 0.0190(9) 0.0019(9)
C14 0.0445(10) 0.0518(11) 0.0431(10) 0.0042(8) 0.0044(8) 0.0025(8)
C15 0.0484(11) 0.0520(12) 0.0476(10) 0.0026(9) 0.0020(8) -0.0014(9)
C16 0.0618(13) 0.0678(14) 0.0525(12) -0.0044(10) 0.0158(10) 0.0114(11)
C17 0.0670(14) 0.0543(14) 0.0856(17) -0.0129(12) 0.0211(13) 0.0046(11)
C18 0.104(2) 0.099(2) 0.0501(13) 0.0000(13) 0.0085(13) 0.0318(18)
C19 0.0626(13) 0.0593(14) 0.0695(14) -0.0071(11) 0.0218(11) -0.0002(11)
C20 0.0450(11) 0.0629(15) 0.0914(17) 0.0040(12) 0.0178(11) -0.0091(10)
C21 0.0649(16) 0.101(3) 0.098(2) -0.0144(18) 0.0326(15) -0.0168(15)

loop_
_atom_type_symbol
_atom_type_description
_atom_type_scat_dispersion_real
_atom_type_scat_dispersion_imag
_atom_type_scat_source
C C 0.0181 0.0091 'International Tables Vol C Tables 4.2.6.8 and 6.1.1.4'
H H 0.0000 0.0000 'International Tables Vol C Tables 4.2.6.8 and 6.1.1.4'
N N 0.0311 0.0180 'International Tables Vol C Tables 4.2.6.8 and 6.1.1.4'
O O 0.0492 0.0322 'International Tables Vol C Tables 4.2.6.8 and 6.1.1.4'
S S 0.3331 0.5567 'International Tables Vol C Tables 4.2.6.8 and 6.1.1.4'

loop_
_geom_angle_atom_site_label_1
_geom_angle_atom_site_label_2
_geom_angle_atom_site_label_3
_geom_angle
C4 S C3 103.18(11)
C15 O1 C20 116.49(18)
C19 N C11 117.4(2)
C18 C1 C17 108.7(2)
C18 C1 C2 112.2(2)
C17 C1 C2 104.9(2)
C18 C1 C6 109.52(18)
C17 C1 C6 110.36(17)
C2 C1 C6 111.07(18)
C3 C2 C1 114.3(3)
C2 C3 S 112.7(2)
C5 C4 C6 119.99(19)
C5 C4 S 114.78(16)
C6 C4 S 125.23(15)
C16 C5 C4 121.4(2)
C7 C6 C4 117.14(17)
C7 C6 C1 119.55(17)
C4 C6 C1 123.27(17)
C6 C7 C8 122.77(19)
C16 C8 C7 118.36(19)
C16 C8 C9 121.3(2)
C7 C8 C9 120.3(2)
C10 C9 C8 179.5(3)
C9 C10 C11 179.0(3)
N C11 C12 122.2(2)
N C11 C10 117.3(2)
C12 C11 C10 120.5(2)
C13 C12 C11 119.1(2)
C12 C13 C14 119.4(2)
C13 C14 C19 117.6(2)
C13 C14 C15 123.83(19)
C19 C14 C15 118.5(2)
O2 C15 O1 123.63(19)
O2 C15 C14 124.3(2)
O1 C15 C14 112.04(18)
C5 C16 C8 120.3(2)
N C19 C14 124.2(2)
O1 C20 C21 107.5(2)

loop_
_geom_bond_atom_site_label_1
_geom_bond_atom_site_label_2
_geom_bond_distance
S C4 1.752(2)
S C3 1.774(3)
O1 C15 1.330(3)
O1 C20 1.451(2)
O2 C15 1.204(3)
N C19 1.324(3)
N C11 1.344(3)
C1 C18 1.510(3)
C1 C17 1.528(3)
C1 C2 1.531(3)
C1 C6 1.531(3)
C2 C3 1.504(5)
C4 C5 1.399(3)
C4 C6 1.400(3)
C5 C16 1.355(3)
C6 C7 1.391(3)
C7 C8 1.392(3)
C8 C16 1.391(3)
C8 C9 1.435(3)
C9 C10 1.192(3)
C10 C11 1.431(3)
C11 C12 1.393(3)
C12 C13 1.371(3)
C13 C14 1.378(3)
C14 C19 1.391(3)
C14 C15 1.478(3)
C20 C21 1.485(4)

loop_
_geom_torsion_atom_site_label_1
_geom_torsion_atom_site_label_2
_geom_torsion_atom_site_label_3
_geom_torsion_atom_site_label_4
_geom_torsion
C18 C1 C2 C3 65.0(3)
C17 C1 C2 C3 -177.2(3)
C6 C1 C2 C3 -57.9(3)
C1 C2 C3 S 64.2(4)
C4 S C3 C2 -33.3(3)
C3 S C4 C5 -176.9(2)
C3 S C4 C6 2.9(3)
C6 C4 C5 C16 -2.9(3)
S C4 C5 C16 176.91(19)
C5 C4 C6 C7 3.4(3)
S C4 C6 C7 -176.32(15)
C5 C4 C6 C1 -178.87(19)
S C4 C6 C1 1.4(3)
C18 C1 C6 C7 76.9(3)
C17 C1 C6 C7 -42.7(3)
C2 C1 C6 C7 -158.7(2)
C18 C1 C6 C4 -100.8(3)
C17 C1 C6 C4 139.6(2)
C2 C1 C6 C4 23.7(3)
C4 C6 C7 C8 -1.7(3)
C1 C6 C7 C8 -179.48(18)
C6 C7 C8 C16 -0.7(3)
C6 C7 C8 C9 177.92(19)
C16 C8 C9 C10 63(29)
C7 C8 C9 C10 -116(29)
C8 C9 C10 C11 -92(32)
C19 N C11 C12 -0.3(4)
C19 N C11 C10 179.3(2)
C9 C10 C11 N -121(16)
C9 C10 C11 C12 59(16)
N C11 C12 C13 0.9(4)
C10 C11 C12 C13 -178.7(2)
C11 C12 C13 C14 -0.4(3)
C12 C13 C14 C19 -0.7(3)
C12 C13 C14 C15 178.1(2)
C20 O1 C15 O2 -4.4(3)
C20 O1 C15 C14 177.14(18)
C13 C14 C15 O2 -177.7(2)
C19 C14 C15 O2 1.1(3)
C13 C14 C15 O1 0.8(3)
C19 C14 C15 O1 179.62(19)
C4 C5 C16 C8 0.4(4)
C7 C8 C16 C5 1.4(3)
C9 C8 C16 C5 -177.2(2)
C11 N C19 C14 -0.9(4)
C13 C14 C19 N 1.4(4)
C15 C14 C19 N -177.5(2)
C15 O1 C20 C21 162.8(2)

loop_
_cod_related_entry_id
_cod_related_entry_code
_cod_related_entry_database
1 5188 ChemSpider
